data_2205605
loop_
_publ_author_name
'Andrey A. Yakovenko'
'Fedor M. Dolgushin'

_publ_section_title
;
 Redetermination of the Diels--Alder diadduct of 1,4-benzoquinone and
 cyclopentadiene:
 1,4:5,8-dimethano-1,1a,4,4a,5,5a,8,8a-octahydroanthracene-9,10-dione
;
_journal_issue 4
_journal_name_full 'Acta Crystallographica Section E'
_journal_page_first o1178
_journal_page_last o1179
_journal_paper_doi 10.1107/S1600536805009311
_journal_volume 61
_journal_year 2005
_chemical_formula_iupac 'C16 H16 O2'
_chemical_formula_moiety 'C16 H16 O2'
_chemical_formula_sum 'C16 H16 O2'
_chemical_formula_weight 240.29
_chemical_name_systematic
;
1,4:5,8-dimethano-1,1a,4,4a,5,5a,8,8a-octahydroanthracene-9,10-dione
;
_space_group_IT_number 14
_symmetry_cell_setting monoclinic
_symmetry_space_group_name_Hall '-P 2yn'
_symmetry_space_group_name_H-M 'P 1 21/n 1'
_atom_sites_solution_hydrogens difmap
_atom_sites_solution_primary direct
_atom_sites_solution_secondary difmap
_audit_creation_method SHELXL-97
_cell_angle_alpha 90
_cell_angle_beta 110.278(7)
_cell_angle_gamma 90
_cell_formula_units_Z 4
_cell_length_a 11.909(4)
_cell_length_b 6.166(2)
_cell_length_c 16.937(6)
_cell_measurement_reflns_used 944
_cell_measurement_temperature 120(2)
_cell_measurement_theta_max 29.9
_cell_measurement_theta_min 2.8
_cell_volume 1166.6(7)
_computing_cell_refinement 'SAINT-Plus (Bruker, 1998)'
_computing_data_reduction SAINT-Plus
_computing_molecular_graphics SHELXTL
_computing_publication_material SHELXTL
_computing_structure_refinement SHELXTL
_computing_structure_solution 'SHELXTL (Sheldrick, 1998)'
_diffrn_ambient_temperature 120(2)
_diffrn_measured_fraction_theta_full 0.981
_diffrn_measured_fraction_theta_max 0.981
_diffrn_measurement_device_type 'Bruker SMART 1000 CCD area-detector'
_diffrn_measurement_method '\f and \w'
_diffrn_radiation_monochromator graphite
_diffrn_radiation_source 'fine-focus sealed tube'
_diffrn_radiation_type MoK\a
_diffrn_radiation_wavelength 0.71073
_diffrn_reflns_av_R_equivalents 0.017
_diffrn_reflns_av_sigmaI/netI 0.018
_diffrn_reflns_limit_h_max 15
_diffrn_reflns_limit_h_min -13
_diffrn_reflns_limit_k_max 8
_diffrn_reflns_limit_k_min -8
_diffrn_reflns_limit_l_max 22
_diffrn_reflns_limit_l_min -22
_diffrn_reflns_number 7972
_diffrn_reflns_theta_full 28.6
_diffrn_reflns_theta_max 28.6
_diffrn_reflns_theta_min 1.8
_diffrn_standards_decay_% 0
_diffrn_standards_number 0
_exptl_absorpt_coefficient_mu 0.089
_exptl_absorpt_correction_T_max 0.9805
_exptl_absorpt_correction_T_min 0.9643
_exptl_absorpt_correction_type multi-scan
_exptl_absorpt_process_details '(SADABS; Sheldrick, 1998)'
_exptl_crystal_colour colorless
_exptl_crystal_density_diffrn 1.368
_exptl_crystal_density_method 'not measured'
_exptl_crystal_description prism
_exptl_crystal_F_000 512
_exptl_crystal_size_max 0.4
_exptl_crystal_size_mid 0.3
_exptl_crystal_size_min 0.2
_refine_diff_density_max 0.31
_refine_diff_density_min -0.20
_refine_ls_extinction_method none
_refine_ls_goodness_of_fit_ref 1.00
_refine_ls_hydrogen_treatment refall
_refine_ls_matrix_type full
_refine_ls_number_parameters 227
_refine_ls_number_reflns 2922
_refine_ls_number_restraints 0
_refine_ls_restrained_S_all 1.00
_refine_ls_R_factor_all 0.050
_refine_ls_R_factor_gt 0.042
_refine_ls_shift/su_max 0.000
_refine_ls_shift/su_mean 0.000
_refine_ls_structure_factor_coef Fsqd
_refine_ls_weighting_details 'calc w = 1/[\s^2^(Fo^2^)+(0.1078P)^2^+0.097P] where P = (Fo^2^+2Fc^2^)/3'
_refine_ls_weighting_scheme calc
_refine_ls_wR_factor_gt 0.081
_refine_ls_wR_factor_ref 0.084
_reflns_number_gt 2435
_reflns_number_total 2922
_reflns_threshold_expression I>2\s(I)
_cod_data_source_file tk6215.cif
_cod_data_source_block I
_cod_original_sg_symbol_H-M 'P 21/n'
_cod_database_code 2205605
_cod_database_fobs_code 2205605

loop_
_symmetry_equiv_pos_as_xyz
'x, y, z'
'-x+1/2, y+1/2, -z+1/2'
'-x, -y, -z'
'x-1/2, -y-1/2, z-1/2'

loop_
_atom_site_label
_atom_site_fract_x
_atom_site_fract_y
_atom_site_fract_z
_atom_site_U_iso_or_equiv
_atom_site_adp_type
_atom_site_calc_flag
_atom_site_occupancy
_atom_site_type_symbol
O2 0.03110(9) 0.25878(17) 0.05610(6) 0.0270(2) Uani d 1 O
O1 -0.20615(9) 0.28376(17) 0.25310(6) 0.0279(2) Uani d 1 O
C5 -0.01368(12) 0.3899(2) 0.25546(8) 0.0200(3) Uani d 1 C
C3 -0.20862(12) 0.4653(2) 0.12814(8) 0.0204(3) Uani d 1 C
C9 0.13611(12) 0.5942(2) 0.21683(8) 0.0222(3) Uani d 1 C
C10 0.05947(12) 0.3791(2) 0.19502(8) 0.0201(3) Uani d 1 C
C11 -0.01229(12) 0.3537(2) 0.10197(8) 0.0205(3) Uani d 1 C
C12 -0.13568(12) 0.4534(2) 0.06714(8) 0.0205(3) Uani d 1 C
C1 -0.29720(13) 0.1129(2) 0.07096(9) 0.0265(3) Uani d 1 C
C8 0.05071(13) 0.7841(2) 0.18887(9) 0.0257(3) Uani d 1 C
C4 -0.14826(12) 0.3707(2) 0.21504(8) 0.0207(3) Uani d 1 C
C2 -0.32858(12) 0.3498(2) 0.07704(8) 0.0247(3) Uani d 1 C
C14 -0.23402(13) 0.1016(2) 0.01935(8) 0.0263(3) Uani d 1 C
C6 0.02985(12) 0.6107(2) 0.30365(8) 0.0241(3) Uani d 1 C
C7 -0.01218(13) 0.7934(2) 0.24056(9) 0.0269(3) Uani d 1 C
C16 0.16318(13) 0.6005(3) 0.31285(8) 0.0251(3) Uani d 1 C
C13 -0.22309(13) 0.3309(2) -0.01055(8) 0.0250(3) Uani d 1 C
C15 -0.34351(14) 0.4269(3) -0.01282(9) 0.0286(3) Uani d 1 C
H5 0.0125(13) 0.271(3) 0.2974(9) 0.020(4) Uiso d 1 H
H15B -0.4156(14) 0.362(3) -0.0559(10) 0.028(4) Uiso d 1 H
H16A 0.2049(14) 0.464(3) 0.3438(10) 0.029(4) Uiso d 1 H
H2 -0.3939(14) 0.381(3) 0.0992(9) 0.024(4) Uiso d 1 H
H6 0.0097(13) 0.625(3) 0.3556(9) 0.024(4) Uiso d 1 H
H10 0.1138(13) 0.256(3) 0.2095(9) 0.022(4) Uiso d 1 H
H13 -0.1995(14) 0.346(3) -0.0603(10) 0.028(4) Uiso d 1 H
H14 -0.1934(15) -0.026(3) 0.0074(10) 0.033(4) Uiso d 1 H
H12 -0.1215(13) 0.602(3) 0.0505(9) 0.025(4) Uiso d 1 H
H9 0.2062(14) 0.590(3) 0.1968(10) 0.028(4) Uiso d 1 H
H8 0.0413(15) 0.869(3) 0.1390(10) 0.034(5) Uiso d 1 H
H7 -0.0810(14) 0.885(3) 0.2358(10) 0.029(4) Uiso d 1 H
H16B 0.2110(15) 0.733(3) 0.3396(10) 0.032(4) Uiso d 1 H
H15A -0.3469(14) 0.589(3) -0.0189(10) 0.030(4) Uiso d 1 H
H3 -0.2247(14) 0.616(3) 0.1380(10) 0.028(4) Uiso d 1 H
H1 -0.3111(15) -0.004(3) 0.1043(10) 0.033(4) Uiso d 1 H

loop_
_atom_site_aniso_label
_atom_site_aniso_U_11
_atom_site_aniso_U_22
_atom_site_aniso_U_33
_atom_site_aniso_U_12
_atom_site_aniso_U_13
_atom_site_aniso_U_23
O2 0.0306(5) 0.0290(5) 0.0252(5) 0.0021(4) 0.0146(4) -0.0023(4)
O1 0.0311(5) 0.0316(5) 0.0249(5) -0.0060(4) 0.0148(4) 0.0013(4)
C5 0.0236(7) 0.0204(6) 0.0172(5) -0.0006(5) 0.0085(5) 0.0014(5)
C3 0.0221(6) 0.0205(6) 0.0200(6) 0.0010(5) 0.0090(5) 0.0000(5)
C9 0.0212(6) 0.0246(7) 0.0222(6) -0.0021(5) 0.0093(5) -0.0006(5)
C10 0.0217(6) 0.0201(6) 0.0193(6) 0.0018(5) 0.0081(5) 0.0006(5)
C11 0.0252(7) 0.0179(6) 0.0210(6) -0.0021(5) 0.0114(5) 0.0012(5)
C12 0.0239(7) 0.0208(6) 0.0180(6) 0.0004(5) 0.0089(5) 0.0019(5)
C1 0.0266(7) 0.0257(7) 0.0241(6) -0.0055(6) 0.0049(5) -0.0006(6)
C8 0.0279(7) 0.0196(6) 0.0273(7) -0.0038(6) 0.0065(6) 0.0020(5)
C4 0.0256(7) 0.0188(6) 0.0200(6) -0.0006(5) 0.0107(5) -0.0022(5)
C2 0.0210(7) 0.0300(7) 0.0233(6) -0.0003(6) 0.0079(5) 0.0007(5)
C14 0.0292(7) 0.0241(7) 0.0219(6) -0.0012(6) 0.0042(5) -0.0040(5)
C6 0.0263(7) 0.0263(7) 0.0217(6) -0.0044(6) 0.0107(5) -0.0051(5)
C7 0.0243(7) 0.0197(6) 0.0345(7) -0.0022(6) 0.0073(6) -0.0055(6)
C16 0.0236(7) 0.0296(7) 0.0213(6) -0.0034(6) 0.0067(5) -0.0023(6)
C13 0.0277(7) 0.0288(7) 0.0180(6) -0.0004(6) 0.0072(5) 0.0001(5)
C15 0.0271(7) 0.0320(8) 0.0230(6) 0.0013(6) 0.0039(5) 0.0028(6)

loop_
_atom_type_symbol
_atom_type_description
_atom_type_scat_dispersion_real
_atom_type_scat_dispersion_imag
_atom_type_scat_source
C C 0.0033 0.0016 'International Tables Vol C Tables 4.2.6.8 and 6.1.1.4'
H H 0.0000 0.0000 'International Tables Vol C Tables 4.2.6.8 and 6.1.1.4'
O O 0.0106 0.0060 'International Tables Vol C Tables 4.2.6.8 and 6.1.1.4'

loop_
_geom_angle_atom_site_label_1
_geom_angle_atom_site_label_2
_geom_angle_atom_site_label_3
_geom_angle
_geom_angle_publ_flag
C4 C5 C10 116.42(10) y
C4 C5 C6 114.05(11) y
C10 C5 C6 102.59(10) y
C4 C5 H5 106.6(9) ?
C10 C5 H5 109.2(8) ?
C6 C5 H5 107.6(9) ?
C4 C3 C2 113.46(11) y
C4 C3 C12 116.03(11) y
C2 C3 C12 102.91(10) y
C4 C3 H3 104.9(9) ?
C2 C3 H3 109.5(9) ?
C12 C3 H3 110.1(9) ?
C8 C9 C16 100.49(11) y
C8 C9 C10 107.75(11) y
C16 C9 C10 99.22(10) y
C8 C9 H9 117.3(9) ?
C16 C9 H9 117.5(9) ?
C10 C9 H9 112.4(9) ?
C11 C10 C5 116.39(11) y
C11 C10 C9 113.66(11) y
C5 C10 C9 102.70(10) y
C11 C10 H10 105.5(9) ?
C5 C10 H10 110.0(9) ?
C9 C10 H10 108.5(9) ?
O2 C11 C12 121.01(12) y
O2 C11 C10 119.99(12) y
C12 C11 C10 118.97(11) y
C11 C12 C13 113.96(11) y
C11 C12 C3 116.64(10) y
C13 C12 C3 102.62(11) y
C11 C12 H12 104.4(9) ?
C13 C12 H12 109.7(9) ?
C3 C12 H12 109.5(9) ?
C14 C1 C2 107.54(13) y
C14 C1 H1 126.4(10) ?
C2 C1 H1 125.6(10) ?
C7 C8 C9 107.23(12) y
C7 C8 H8 128.9(10) ?
C9 C8 H8 123.6(10) ?
O1 C4 C3 121.25(12) y
O1 C4 C5 119.97(12) y
C3 C4 C5 118.77(11) y
C1 C2 C15 100.15(12) y
C1 C2 C3 106.04(11) y
C15 C2 C3 100.15(11) y
C1 C2 H2 117.0(9) ?
C15 C2 H2 118.5(9) ?
C3 C2 H2 112.9(9) ?
C1 C14 C13 107.53(13) y
C1 C14 H14 127.4(10) ?
C13 C14 H14 124.8(10) ?
C7 C6 C16 100.29(11) y
C7 C6 C5 107.92(11) y
C16 C6 C5 99.15(11) y
C7 C6 H6 115.9(9) ?
C16 C6 H6 118.1(9) ?
C5 C6 H6 113.5(9) ?
C8 C7 C6 107.91(13) y
C8 C7 H7 128.1(9) ?
C6 C7 H7 123.4(10) ?
C6 C16 C9 93.60(10) y
C6 C16 H16A 112.6(9) ?
C9 C16 H16A 114.0(9) ?
C6 C16 H16B 114.4(10) ?
C9 C16 H16B 111.9(9) ?
H16A C16 H16B 109.7(12) ?
C14 C13 C15 100.33(12) y
C14 C13 C12 106.15(11) y
C15 C13 C12 100.26(11) y
C14 C13 H13 117.1(10) ?
C15 C13 H13 119.0(9) ?
C12 C13 H13 112.0(9) ?
C13 C15 C2 93.94(11) y
C13 C15 H15B 114.9(9) ?
C2 C15 H15B 111.8(9) ?
C13 C15 H15A 113.0(9) ?
C2 C15 H15A 113.2(9) ?
H15B C15 H15A 109.4(13) ?

loop_
_geom_bond_atom_site_label_1
_geom_bond_atom_site_label_2
_geom_bond_distance
_geom_bond_publ_flag
O2 C11 1.2211(16) y
O1 C4 1.2189(16) y
C5 C4 1.5135(19) y
C5 C10 1.5586(18) y
C5 C6 1.5798(19) y
C5 H5 0.994(15) ?
C3 C4 1.5133(18) y
C3 C2 1.5621(19) y
C3 C12 1.5650(18) y
C3 H3 0.975(17) ?
C9 C8 1.515(2) y
C9 C16 1.5449(19) y
C9 C10 1.5794(19) y
C9 H9 1.005(16) ?
C10 C11 1.5183(18) y
C10 H10 0.974(16) ?
C11 C12 1.5115(19) y
C12 C13 1.5610(19) y
C12 H12 0.987(16) ?
C1 C14 1.338(2) y
C1 C2 1.520(2) y
C1 H1 0.964(17) ?
C8 C7 1.336(2) y
C8 H8 0.967(17) ?
C2 C15 1.545(2) y
C2 H2 0.993(15) ?
C14 C13 1.522(2) y
C14 H14 0.981(18) ?
C6 C7 1.513(2) y
C6 C16 1.542(2) y
C6 H6 0.993(15) ?
C7 H7 0.974(17) ?
C16 H16A 1.023(17) ?
C16 H16B 1.010(17) ?
C13 C15 1.540(2) y
C13 H13 0.981(16) ?
C15 H15B 0.999(16) ?
C15 H15A 1.005(18) ?

loop_
_geom_torsion_atom_site_label_1
_geom_torsion_atom_site_label_2
_geom_torsion_atom_site_label_3
_geom_torsion_atom_site_label_4
_geom_torsion
C4 C5 C10 C11 0.83(17)
C6 C5 C10 C11 -124.43(12)
C4 C5 C10 C9 125.65(12)
C6 C5 C10 C9 0.39(12)
C8 C9 C10 C11 59.53(14)
C16 C9 C10 C11 163.75(11)
C8 C9 C10 C5 -67.07(13)
C16 C9 C10 C5 37.16(12)
C5 C10 C11 O2 -150.03(12)
C9 C10 C11 O2 90.93(15)
C5 C10 C11 C12 31.89(17)
C9 C10 C11 C12 -87.15(14)
O2 C11 C12 C13 30.93(18)
C10 C11 C12 C13 -151.01(12)
O2 C11 C12 C3 150.29(13)
C10 C11 C12 C3 -31.65(17)
C4 C3 C12 C11 -1.27(17)
C2 C3 C12 C11 -125.78(12)
C4 C3 C12 C13 124.02(12)
C2 C3 C12 C13 -0.48(13)
C16 C9 C8 C7 -33.30(14)
C10 C9 C8 C7 70.02(14)
C2 C3 C4 O1 -28.35(18)
C12 C3 C4 O1 -147.23(13)
C2 C3 C4 C5 153.00(12)
C12 C3 C4 C5 34.12(17)
C10 C5 C4 O1 147.40(13)
C6 C5 C4 O1 -93.37(15)
C10 C5 C4 C3 -33.93(17)
C6 C5 C4 C3 85.30(14)
C14 C1 C2 C15 33.60(15)
C14 C1 C2 C3 -70.16(14)
C4 C3 C2 C1 -58.58(14)
C12 C3 C2 C1 67.59(13)
C4 C3 C2 C15 -162.33(11)
C12 C3 C2 C15 -36.16(13)
C2 C1 C14 C13 -0.49(15)
C4 C5 C6 C7 -60.67(14)
C10 C5 C6 C7 66.13(13)
C4 C5 C6 C16 -164.68(11)
C10 C5 C6 C16 -37.89(12)
C9 C8 C7 C6 -0.01(15)
C16 C6 C7 C8 33.37(14)
C5 C6 C7 C8 -69.84(14)
C7 C6 C16 C9 -49.86(12)
C5 C6 C16 C9 60.38(11)
C8 C9 C16 C6 50.02(12)
C10 C9 C16 C6 -60.12(12)
C1 C14 C13 C15 -32.94(14)
C1 C14 C13 C12 71.02(15)
C11 C12 C13 C14 60.15(14)
C3 C12 C13 C14 -66.88(13)
C11 C12 C13 C15 164.16(11)
C3 C12 C13 C15 37.13(13)
C14 C13 C15 C2 49.91(12)
C12 C13 C15 C2 -58.77(12)
C1 C2 C15 C13 -50.18(13)
C3 C2 C15 C13 58.32(12)

loop_
_cod_related_entry_id
_cod_related_entry_database
_cod_related_entry_code
1 ChemSpider 196070
